data_4035227
loop_
_publ_author_name
'Kumar, Sushil'
'Huang, Ding-Chi'
'Venkateswarlu, Samala'
'Tao, Yu-Tai'

_publ_section_title
;
 Nonlinear Polyfused Aromatics with Extended \p-Conjugation from
 Phenanthrotriphenylene, Tetracene, and Pentacene: Syntheses, Crystal
 Packings, and Properties.
;
_journal_issue 19
_journal_name_full 'The Journal of organic chemistry'
_journal_page_first 11614
_journal_page_last 11622
_journal_paper_doi 10.1021/acs.joc.8b01582
_journal_volume 83
_journal_year 2018
_chemical_formula_moiety 'C46 H24'
_chemical_formula_sum 'C46 H24'
_chemical_formula_weight 576.65
_space_group_IT_number 2
_space_group_name_Hall '-P 1'
_space_group_name_H-M_alt 'P -1'
_symmetry_cell_setting triclinic
_symmetry_space_group_name_H-M 'P -1'
_atom_sites_solution_hydrogens geom
_atom_sites_solution_primary direct
_atom_sites_solution_secondary difmap
_audit_creation_method SHELXL-97
_cell_angle_alpha 72.301(9)
_cell_angle_beta 89.250(9)
_cell_angle_gamma 84.739(7)
_cell_formula_units_Z 2
_cell_length_a 3.8591(9)
_cell_length_b 15.090(4)
_cell_length_c 24.310(7)
_cell_measurement_reflns_used 3901
_cell_measurement_temperature 200(2)
_cell_measurement_theta_max 24.888
_cell_measurement_theta_min 2.574
_cell_volume 1342.8(6)
_computing_molecular_graphics 'Ortep-3 for Windows (Farrugia, 1997)'
_computing_publication_material 'WinGX publication routines (Farrugia, 1999)'
_computing_structure_refinement 'SHELXL-97 (Sheldrick, 1997)'
_computing_structure_solution 'SHELXS-86 (Sheldrick, 1986)'
_diffrn_ambient_temperature 200(2)
_diffrn_measured_fraction_theta_full 0.995
_diffrn_measured_fraction_theta_max 0.995
_diffrn_measurement_device_type 'D8 Venture'
_diffrn_radiation_monochromator graphite
_diffrn_radiation_source 'fine-focus sealed tube'
_diffrn_radiation_type MoK\a
_diffrn_radiation_wavelength 0.71073
_diffrn_reflns_av_R_equivalents 0.0747
_diffrn_reflns_av_sigmaI/netI 0.0672
_diffrn_reflns_limit_h_max 4
_diffrn_reflns_limit_h_min -4
_diffrn_reflns_limit_k_max 17
_diffrn_reflns_limit_k_min -17
_diffrn_reflns_limit_l_max 28
_diffrn_reflns_limit_l_min -28
_diffrn_reflns_number 22092
_diffrn_reflns_theta_full 25.07
_diffrn_reflns_theta_max 25.07
_diffrn_reflns_theta_min 2.58
_exptl_absorpt_coefficient_mu 0.081
_exptl_absorpt_correction_T_max 0.9992
_exptl_absorpt_correction_T_min 0.9402
_exptl_absorpt_correction_type multi-scan
_exptl_absorpt_process_details SADABS
_exptl_crystal_colour yellow-orange
_exptl_crystal_density_diffrn 1.426
_exptl_crystal_density_method 'not measured'
_exptl_crystal_description prism
_exptl_crystal_F_000 600
_exptl_crystal_size_max 0.77
_exptl_crystal_size_mid 0.03
_exptl_crystal_size_min 0.01
_refine_diff_density_max 0.227
_refine_diff_density_min -0.207
_refine_diff_density_rms 0.049
_refine_ls_extinction_method none
_refine_ls_goodness_of_fit_ref 1.019
_refine_ls_hydrogen_treatment constr
_refine_ls_matrix_type full
_refine_ls_number_parameters 415
_refine_ls_number_reflns 4768
_refine_ls_number_restraints 0
_refine_ls_restrained_S_all 1.019
_refine_ls_R_factor_all 0.1012
_refine_ls_R_factor_gt 0.0596
_refine_ls_shift/su_max 0.000
_refine_ls_shift/su_mean 0.000
_refine_ls_structure_factor_coef Fsqd
_refine_ls_weighting_details 'calc w=1/[\s^2^(Fo^2^)+(0.0713P)^2^+0.0000P] where P=(Fo^2^+2Fc^2^)/3'
_refine_ls_weighting_scheme calc
_refine_ls_wR_factor_gt 0.1261
_refine_ls_wR_factor_ref 0.1426
_reflns_number_gt 3184
_reflns_number_total 4768
_reflns_threshold_expression >2sigma(I)
_cod_data_source_file jo8b01582_si_008.cif
_cod_data_source_block d19183
_cod_database_code 4035227

loop_
_symmetry_equiv_pos_as_xyz
'x, y, z'
'-x, -y, -z'

loop_
_atom_site_label
_atom_site_type_symbol
_atom_site_fract_x
_atom_site_fract_y
_atom_site_fract_z
_atom_site_U_iso_or_equiv
_atom_site_adp_type
_atom_site_occupancy
_atom_site_symmetry_multiplicity
_atom_site_calc_flag
_atom_site_refinement_flags
C1 C 0.4492(5) 0.35684(14) 0.29005(10) 0.0207(5) Uani 1 1 d .
C2 C 0.4748(5) 0.26006(14) 0.32722(10) 0.0214(5) Uani 1 1 d .
C3 C 0.4636(5) 0.23401(15) 0.38908(10) 0.0246(5) Uani 1 1 d .
C4 C 0.3034(6) 0.29231(15) 0.41988(11) 0.0277(6) Uani 1 1 d .
H4 H 0.2006 0.3526 0.3990 0.033 Uiso 1 1 calc R
C5 C 0.2927(6) 0.26413(17) 0.47892(11) 0.0342(6) Uani 1 1 d .
H5 H 0.1804 0.3045 0.4983 0.041 Uiso 1 1 calc R
C6 C 0.4460(6) 0.17620(17) 0.51088(12) 0.0367(6) Uani 1 1 d .
H6 H 0.4458 0.1576 0.5519 0.044 Uiso 1 1 calc R
C7 C 0.5956(6) 0.11739(16) 0.48267(11) 0.0329(6) Uani 1 1 d .
H7 H 0.6999 0.0578 0.5046 0.039 Uiso 1 1 calc R
C8 C 0.5997(5) 0.14257(15) 0.42204(11) 0.0267(6) Uani 1 1 d .
C9 C 0.7180(6) 0.07848(15) 0.39212(11) 0.0318(6) Uani 1 1 d .
H9 H 0.8294 0.0192 0.4132 0.038 Uiso 1 1 calc R
C10 C 0.6760(6) 0.09984(15) 0.33449(11) 0.0307(6) Uani 1 1 d .
H10 H 0.7373 0.0531 0.3164 0.037 Uiso 1 1 calc R
C11 C 0.5412(5) 0.19115(14) 0.29973(10) 0.0240(5) Uani 1 1 d .
C12 C 0.4631(5) 0.21165(14) 0.23874(10) 0.0232(5) Uani 1 1 d .
C13 C 0.5003(6) 0.13973(15) 0.21174(11) 0.0302(6) Uani 1 1 d .
H13 H 0.5926 0.0788 0.2337 0.036 Uiso 1 1 calc R
C14 C 0.4087(6) 0.15539(16) 0.15613(11) 0.0319(6) Uani 1 1 d .
H14 H 0.4534 0.1069 0.1389 0.038 Uiso 1 1 calc R
C15 C 0.2474(5) 0.24269(16) 0.12303(10) 0.0275(6) Uani 1 1 d .
C16 C 0.1300(6) 0.25699(17) 0.06620(11) 0.0358(6) Uani 1 1 d .
H16 H 0.1715 0.2079 0.0493 0.043 Uiso 1 1 calc R
C17 C -0.0414(6) 0.33919(18) 0.03483(12) 0.0389(7) Uani 1 1 d .
H17 H -0.1100 0.3484 -0.0040 0.047 Uiso 1 1 calc R
C18 C -0.1159(6) 0.41028(17) 0.06035(11) 0.0327(6) Uani 1 1 d .
H18 H -0.2476 0.4665 0.0395 0.039 Uiso 1 1 calc R
C19 C 0.0003(5) 0.39913(15) 0.11522(10) 0.0258(6) Uani 1 1 d .
H19 H -0.0528 0.4482 0.1317 0.031 Uiso 1 1 calc R
C20 C 0.1977(5) 0.31633(15) 0.14823(10) 0.0238(5) Uani 1 1 d .
C21 C 0.3348(5) 0.30212(14) 0.20552(10) 0.0224(5) Uani 1 1 d .
C22 C 0.3779(5) 0.37822(14) 0.23002(10) 0.0206(5) Uani 1 1 d .
C23 C 0.4040(5) 0.46953(14) 0.19536(10) 0.0216(5) Uani 1 1 d .
H23 H 0.3541 0.4844 0.1552 0.026 Uiso 1 1 calc R
C24 C 0.4997(5) 0.54085(14) 0.21631(10) 0.0206(5) Uani 1 1 d .
C25 C 0.5793(5) 0.51922(14) 0.27567(10) 0.0214(5) Uani 1 1 d .
C26 C 0.5499(5) 0.42729(14) 0.31059(10) 0.0216(5) Uani 1 1 d .
H26 H 0.6019 0.4123 0.3506 0.026 Uiso 1 1 calc R
C27 C 0.7060(5) 0.58889(14) 0.29815(10) 0.0214(5) Uani 1 1 d .
C28 C 0.7840(5) 0.56953(15) 0.35776(10) 0.0269(6) Uani 1 1 d .
H28 H 0.7441 0.5102 0.3837 0.032 Uiso 1 1 calc R
C29 C 0.9136(6) 0.63340(15) 0.37853(11) 0.0281(6) Uani 1 1 d .
H29 H 0.9643 0.6179 0.4187 0.034 Uiso 1 1 calc R
C30 C 0.9755(5) 0.72325(15) 0.34161(10) 0.0247(5) Uani 1 1 d .
C31 C 0.8952(5) 0.74548(15) 0.28198(10) 0.0236(5) Uani 1 1 d .
C32 C 0.7589(5) 0.67686(14) 0.26039(10) 0.0219(5) Uani 1 1 d .
C33 C 1.1106(6) 0.78945(16) 0.36290(11) 0.0310(6) Uani 1 1 d .
H33 H 1.1629 0.7745 0.4029 0.037 Uiso 1 1 calc R
C34 C 1.1677(6) 0.87537(16) 0.32658(12) 0.0324(6) Uani 1 1 d .
H34 H 1.2587 0.9201 0.3414 0.039 Uiso 1 1 calc R
C35 C 1.0931(6) 0.89757(15) 0.26806(12) 0.0313(6) Uani 1 1 d .
H35 H 1.1383 0.9574 0.2433 0.038 Uiso 1 1 calc R
C36 C 0.9546(5) 0.83528(15) 0.24451(11) 0.0252(6) Uani 1 1 d .
C37 C 0.8671(5) 0.85862(15) 0.18275(11) 0.0261(6) Uani 1 1 d .
C38 C 0.9143(6) 0.94561(16) 0.14364(12) 0.0326(6) Uani 1 1 d .
H38 H 1.0046 0.9918 0.1572 0.039 Uiso 1 1 calc R
C39 C 0.8326(6) 0.96653(16) 0.08539(12) 0.0348(6) Uani 1 1 d .
H39 H 0.8692 1.0263 0.0597 0.042 Uiso 1 1 calc R
C40 C 0.7005(6) 0.90215(15) 0.06471(11) 0.0323(6) Uani 1 1 d .
H40 H 0.6449 0.9173 0.0248 0.039 Uiso 1 1 calc R
C41 C 0.6458(5) 0.81315(15) 0.10220(11) 0.0266(6) Uani 1 1 d .
C42 C 0.7306(5) 0.79059(15) 0.16180(10) 0.0232(5) Uani 1 1 d .
C43 C 0.6759(5) 0.69956(14) 0.19976(10) 0.0217(5) Uani 1 1 d .
C44 C 0.5448(5) 0.63351(14) 0.17792(10) 0.0211(5) Uani 1 1 d .
C45 C 0.4592(6) 0.65947(15) 0.11804(11) 0.0289(6) Uani 1 1 d .
H45 H 0.3657 0.6153 0.1030 0.035 Uiso 1 1 calc R
C46 C 0.5072(6) 0.74516(15) 0.08192(11) 0.0293(6) Uani 1 1 d .
H46 H 0.4466 0.7599 0.0422 0.035 Uiso 1 1 calc R

loop_
_atom_site_aniso_label
_atom_site_aniso_U_11
_atom_site_aniso_U_22
_atom_site_aniso_U_33
_atom_site_aniso_U_23
_atom_site_aniso_U_13
_atom_site_aniso_U_12
C1 0.0176(10) 0.0224(12) 0.0232(14) -0.0090(10) -0.0001(9) -0.0008(9)
C2 0.0161(10) 0.0221(12) 0.0251(15) -0.0054(10) -0.0002(9) -0.0023(9)
C3 0.0223(11) 0.0249(12) 0.0268(16) -0.0063(11) -0.0011(10) -0.0077(9)
C4 0.0315(12) 0.0246(13) 0.0265(16) -0.0062(11) -0.0003(11) -0.0060(10)
C5 0.0418(14) 0.0360(15) 0.0263(17) -0.0095(12) 0.0010(12) -0.0116(11)
C6 0.0449(15) 0.0393(15) 0.0256(16) -0.0053(13) -0.0040(12) -0.0185(12)
C7 0.0340(13) 0.0283(13) 0.0308(17) 0.0023(12) -0.0092(11) -0.0124(10)
C8 0.0233(11) 0.0236(13) 0.0303(16) -0.0025(11) -0.0050(10) -0.0069(9)
C9 0.0302(13) 0.0233(13) 0.0360(18) -0.0006(12) -0.0030(11) -0.0018(10)
C10 0.0328(13) 0.0212(13) 0.0382(18) -0.0094(12) 0.0013(11) -0.0012(10)
C11 0.0197(11) 0.0221(12) 0.0300(16) -0.0069(11) 0.0010(10) -0.0044(9)
C12 0.0199(11) 0.0239(12) 0.0271(15) -0.0088(11) 0.0040(10) -0.0057(9)
C13 0.0341(13) 0.0208(12) 0.0372(18) -0.0111(12) 0.0034(11) -0.0031(10)
C14 0.0373(13) 0.0281(13) 0.0386(18) -0.0207(12) 0.0092(12) -0.0110(10)
C15 0.0276(12) 0.0327(13) 0.0268(16) -0.0136(12) 0.0063(10) -0.0124(10)
C16 0.0435(14) 0.0415(16) 0.0310(17) -0.0203(13) 0.0064(12) -0.0172(12)
C17 0.0440(15) 0.0541(17) 0.0237(16) -0.0147(14) 0.0022(12) -0.0217(13)
C18 0.0294(13) 0.0382(14) 0.0300(17) -0.0078(12) -0.0010(11) -0.0101(10)
C19 0.0226(11) 0.0318(13) 0.0252(15) -0.0101(11) 0.0023(10) -0.0085(10)
C20 0.0197(11) 0.0276(12) 0.0275(15) -0.0119(11) 0.0077(10) -0.0083(9)
C21 0.0198(11) 0.0247(12) 0.0253(15) -0.0107(11) 0.0041(9) -0.0049(9)
C22 0.0164(10) 0.0229(12) 0.0245(15) -0.0104(10) 0.0007(9) -0.0003(9)
C23 0.0198(11) 0.0245(12) 0.0214(14) -0.0088(11) -0.0013(9) 0.0007(9)
C24 0.0183(10) 0.0226(12) 0.0212(14) -0.0081(10) 0.0008(9) 0.0014(9)
C25 0.0197(11) 0.0220(12) 0.0234(14) -0.0094(10) -0.0007(9) 0.0019(9)
C26 0.0239(11) 0.0207(12) 0.0196(14) -0.0054(10) 0.0004(9) -0.0010(9)
C27 0.0208(11) 0.0227(12) 0.0216(14) -0.0085(10) 0.0006(9) -0.0001(9)
C28 0.0320(12) 0.0239(13) 0.0270(16) -0.0111(11) -0.0017(10) -0.0021(10)
C29 0.0321(13) 0.0322(14) 0.0218(15) -0.0112(12) -0.0025(10) -0.0012(10)
C30 0.0223(11) 0.0265(13) 0.0282(16) -0.0128(11) 0.0001(10) -0.0013(9)
C31 0.0189(11) 0.0226(12) 0.0311(16) -0.0119(11) 0.0020(10) 0.0018(9)
C32 0.0181(11) 0.0234(12) 0.0262(15) -0.0114(11) 0.0003(9) 0.0009(9)
C33 0.0319(13) 0.0326(14) 0.0344(17) -0.0191(13) -0.0029(11) -0.0021(10)
C34 0.0317(13) 0.0275(14) 0.0443(19) -0.0199(13) -0.0031(12) -0.0042(10)
C35 0.0287(12) 0.0217(13) 0.0454(19) -0.0124(12) 0.0009(11) -0.0031(10)
C36 0.0206(11) 0.0224(12) 0.0354(16) -0.0134(11) 0.0026(10) 0.0002(9)
C37 0.0231(11) 0.0213(12) 0.0333(16) -0.0083(11) 0.0023(10) 0.0005(9)
C38 0.0325(13) 0.0230(13) 0.0418(19) -0.0084(12) 0.0015(12) -0.0051(10)
C39 0.0391(14) 0.0223(13) 0.0386(18) -0.0028(12) 0.0042(12) -0.0034(10)
C40 0.0376(13) 0.0269(13) 0.0284(16) -0.0027(12) 0.0032(11) -0.0016(11)
C41 0.0258(12) 0.0208(12) 0.0303(16) -0.0043(11) 0.0038(10) 0.0006(9)
C42 0.0204(11) 0.0224(12) 0.0269(15) -0.0078(11) 0.0026(10) -0.0008(9)
C43 0.0185(10) 0.0199(12) 0.0267(15) -0.0081(11) 0.0017(9) 0.0014(9)
C44 0.0218(11) 0.0207(12) 0.0207(14) -0.0069(10) 0.0014(9) 0.0008(9)
C45 0.0373(13) 0.0235(13) 0.0268(16) -0.0087(11) 0.0001(11) -0.0043(10)
C46 0.0359(13) 0.0281(13) 0.0237(15) -0.0081(11) -0.0014(11) -0.0014(10)

loop_
_atom_type_symbol
_atom_type_description
_atom_type_scat_dispersion_real
_atom_type_scat_dispersion_imag
_atom_type_scat_source
C C 0.0033 0.0016 'International Tables Vol C Tables 4.2.6.8 and 6.1.1.4'
H H 0.0000 0.0000 'International Tables Vol C Tables 4.2.6.8 and 6.1.1.4'

loop_
_geom_angle_atom_site_label_1
_geom_angle_atom_site_label_2
_geom_angle_atom_site_label_3
_geom_angle
C26 C1 C22 118.4(2)
C26 C1 C2 120.5(2)
C22 C1 C2 120.27(19)
C11 C2 C3 119.9(2)
C11 C2 C1 116.4(2)
C3 C2 C1 123.49(19)
C4 C3 C8 117.1(2)
C4 C3 C2 123.6(2)
C8 C3 C2 119.1(2)
C5 C4 C3 121.8(2)
C5 C4 H4 119.1
C3 C4 H4 119.1
C4 C5 C6 120.4(2)
C4 C5 H5 119.8
C6 C5 H5 119.8
C7 C6 C5 119.4(3)
C7 C6 H6 120.3
C5 C6 H6 120.3
C6 C7 C8 121.8(2)
C6 C7 H7 119.1
C8 C7 H7 119.1
C7 C8 C9 122.3(2)
C7 C8 C3 119.3(2)
C9 C8 C3 118.3(2)
C10 C9 C8 121.4(2)
C10 C9 H9 119.3
C8 C9 H9 119.3
C9 C10 C11 121.8(2)
C9 C10 H10 119.1
C11 C10 H10 119.1
C2 C11 C10 117.6(2)
C2 C11 C12 120.53(19)
C10 C11 C12 121.8(2)
C21 C12 C13 118.6(2)
C21 C12 C11 120.6(2)
C13 C12 C11 120.7(2)
C14 C13 C12 122.0(2)
C14 C13 H13 119.0
C12 C13 H13 119.0
C13 C14 C15 121.0(2)
C13 C14 H14 119.5
C15 C14 H14 119.5
C16 C15 C14 121.0(2)
C16 C15 C20 119.9(2)
C14 C15 C20 119.1(2)
C17 C16 C15 121.6(2)
C17 C16 H16 119.2
C15 C16 H16 119.2
C16 C17 C18 119.4(3)
C16 C17 H17 120.3
C18 C17 H17 120.3
C19 C18 C17 120.3(2)
C19 C18 H18 119.8
C17 C18 H18 119.8
C18 C19 C20 122.0(2)
C18 C19 H19 119.0
C20 C19 H19 119.0
C19 C20 C15 116.5(2)
C19 C20 C21 124.2(2)
C15 C20 C21 119.3(2)
C12 C21 C20 119.1(2)
C12 C21 C22 116.9(2)
C20 C21 C22 123.80(19)
C23 C22 C1 117.8(2)
C23 C22 C21 122.0(2)
C1 C22 C21 119.4(2)
C22 C23 C24 123.7(2)
C22 C23 H23 118.2
C24 C23 H23 118.2
C23 C24 C25 118.6(2)
C23 C24 C44 121.6(2)
C25 C24 C44 119.6(2)
C26 C25 C24 117.6(2)
C26 C25 C27 122.1(2)
C24 C25 C27 120.3(2)
C1 C26 C25 123.9(2)
C1 C26 H26 118.1
C25 C26 H26 118.1
C32 C27 C28 118.9(2)
C32 C27 C25 119.5(2)
C28 C27 C25 121.5(2)
C29 C28 C27 121.6(2)
C29 C28 H28 119.2
C27 C28 H28 119.2
C28 C29 C30 121.3(2)
C28 C29 H29 119.3
C30 C29 H29 119.3
C33 C30 C31 119.9(2)
C33 C30 C29 121.5(2)
C31 C30 C29 118.5(2)
C30 C31 C36 119.2(2)
C30 C31 C32 119.6(2)
C36 C31 C32 121.2(2)
C27 C32 C31 120.0(2)
C27 C32 C43 120.4(2)
C31 C32 C43 119.6(2)
C34 C33 C30 120.5(2)
C34 C33 H33 119.8
C30 C33 H33 119.8
C33 C34 C35 120.1(2)
C33 C34 H34 120.0
C35 C34 H34 120.0
C36 C35 C34 122.1(2)
C36 C35 H35 118.9
C34 C35 H35 118.9
C35 C36 C31 118.2(2)
C35 C36 C37 122.7(2)
C31 C36 C37 119.1(2)
C38 C37 C42 118.4(2)
C38 C37 C36 122.3(2)
C42 C37 C36 119.3(2)
C39 C38 C37 121.7(2)
C39 C38 H38 119.2
C37 C38 H38 119.2
C40 C39 C38 120.6(2)
C40 C39 H39 119.7
C38 C39 H39 119.7
C39 C40 C41 120.3(2)
C39 C40 H40 119.8
C41 C40 H40 119.8
C40 C41 C46 121.5(2)
C40 C41 C42 119.7(2)
C46 C41 C42 118.8(2)
C41 C42 C37 119.3(2)
C41 C42 C43 119.4(2)
C37 C42 C43 121.3(2)
C44 C43 C42 120.1(2)
C44 C43 C32 120.4(2)
C42 C43 C32 119.5(2)
C43 C44 C45 118.6(2)
C43 C44 C24 119.7(2)
C45 C44 C24 121.7(2)
C46 C45 C44 121.9(2)
C46 C45 H45 119.1
C44 C45 H45 119.1
C45 C46 C41 121.2(2)
C45 C46 H46 119.4
C41 C46 H46 119.4

loop_
_geom_bond_atom_site_label_1
_geom_bond_atom_site_label_2
_geom_bond_distance
C1 C26 1.391(3)
C1 C22 1.420(3)
C1 C2 1.460(3)
C2 C11 1.401(3)
C2 C3 1.435(3)
C3 C4 1.416(3)
C3 C8 1.424(3)
C4 C5 1.369(3)
C4 H4 0.9500
C5 C6 1.398(3)
C5 H5 0.9500
C6 C7 1.363(3)
C6 H6 0.9500
C7 C8 1.406(3)
C7 H7 0.9500
C8 C9 1.418(3)
C9 C10 1.347(3)
C9 H9 0.9500
C10 C11 1.434(3)
C10 H10 0.9500
C11 C12 1.449(3)
C12 C21 1.406(3)
C12 C13 1.425(3)
C13 C14 1.346(3)
C13 H13 0.9500
C14 C15 1.410(3)
C14 H14 0.9500
C15 C16 1.406(3)
C15 C20 1.421(3)
C16 C17 1.358(3)
C16 H16 0.9500
C17 C18 1.401(3)
C17 H17 0.9500
C18 C19 1.369(3)
C18 H18 0.9500
C19 C20 1.420(3)
C19 H19 0.9500
C20 C21 1.443(3)
C21 C22 1.468(3)
C22 C23 1.391(3)
C23 C24 1.402(3)
C23 H23 0.9500
C24 C25 1.411(3)
C24 C44 1.450(3)
C25 C26 1.403(3)
C25 C27 1.447(3)
C26 H26 0.9500
C27 C32 1.397(3)
C27 C28 1.419(3)
C28 C29 1.351(3)
C28 H28 0.9500
C29 C30 1.420(3)
C29 H29 0.9500
C30 C33 1.398(3)
C30 C31 1.417(3)
C31 C36 1.421(3)
C31 C32 1.436(3)
C32 C43 1.441(3)
C33 C34 1.364(3)
C33 H33 0.9500
C34 C35 1.386(3)
C34 H34 0.9500
C35 C36 1.387(3)
C35 H35 0.9500
C36 C37 1.470(3)
C37 C38 1.393(3)
C37 C42 1.419(3)
C38 C39 1.388(3)
C38 H38 0.9500
C39 C40 1.360(3)
C39 H39 0.9500
C40 C41 1.408(3)
C40 H40 0.9500
C41 C46 1.413(3)
C41 C42 1.419(3)
C42 C43 1.436(3)
C43 C44 1.397(3)
C44 C45 1.422(3)
C45 C46 1.351(3)
C45 H45 0.9500
C46 H46 0.9500
